data_7229622
loop_
_publ_author_name
'Celania, Chris'
'Smetana, Volodymyr'
'Mudring, Anja-Verena'

_publ_section_title
;
 Bringing order to large-scale disordered complex metal alloys:
 Gd2Au15&#x2212;xSbxand BaAuxGa12&#x2212;x
;
_journal_issue 3
_journal_name_full CrystEngComm
_journal_page_first 348
_journal_paper_doi 10.1039/C7CE01865G
_journal_volume 20
_journal_year 2018
_chemical_formula_sum 'Au3.56 Ba Ga8.44'
_chemical_formula_weight 1426.98
_space_group_crystal_system tetragonal
_space_group_IT_number 140
_space_group_name_Hall '-I 4 2c'
_space_group_name_H-M_alt 'I 4/m c m'
_symmetry_space_group_name_Hall '-I 4 2c'
_symmetry_space_group_name_H-M 'I 4/m c m'
_audit_creation_method SHELXL-2014/7
_cell_angle_alpha 90
_cell_angle_beta 90
_cell_angle_gamma 90
_cell_formula_units_Z 8
_cell_length_a 8.771(8)
_cell_length_b 8.771(8)
_cell_length_c 26.13(2)
_cell_measurement_reflns_used 5122
_cell_measurement_temperature 293(2)
_cell_measurement_theta_max 24.963
_cell_measurement_theta_min 4.211
_cell_volume 2010(3)
_computing_structure_refinement 'SHELXL-2014/7 (Sheldrick, 2014)'
_diffrn_ambient_temperature 293(2)
_diffrn_measured_fraction_theta_full 0.963
_diffrn_measured_fraction_theta_max 0.963
_diffrn_measurement_device_type 'Bruker Venture'
_diffrn_radiation_type MoK\a
_diffrn_radiation_wavelength 0.71073
_diffrn_reflns_av_R_equivalents 0.1182
_diffrn_reflns_av_unetI/netI 0.0607
_diffrn_reflns_Laue_measured_fraction_full 0.963
_diffrn_reflns_Laue_measured_fraction_max 0.963
_diffrn_reflns_limit_h_max 10
_diffrn_reflns_limit_h_min -8
_diffrn_reflns_limit_k_max 10
_diffrn_reflns_limit_k_min -9
_diffrn_reflns_limit_l_max 30
_diffrn_reflns_limit_l_min -30
_diffrn_reflns_number 5122
_diffrn_reflns_point_group_measured_fraction_full 0.963
_diffrn_reflns_point_group_measured_fraction_max 0.963
_diffrn_reflns_theta_full 24.963
_diffrn_reflns_theta_max 24.963
_diffrn_reflns_theta_min 4.211
_exptl_absorpt_coefficient_mu 77.729
_exptl_absorpt_correction_T_max 0.07
_exptl_absorpt_correction_T_min 0.02
_exptl_absorpt_correction_type empirical
_exptl_absorpt_process_details 'Blessing, 1995'
_exptl_crystal_density_diffrn 9.431
_exptl_crystal_description 'irregular fragment'
_exptl_crystal_F_000 4797
_exptl_crystal_size_max 0.1
_exptl_crystal_size_mid 0.1
_exptl_crystal_size_min 0.1
_refine_diff_density_max 3.686
_refine_diff_density_min -5.208
_refine_diff_density_rms 0.780
_refine_ls_extinction_coef 0.00026(5)
_refine_ls_extinction_expression Fc^*^=kFc[1+0.001xFc^2^\l^3^/sin(2\q)]^-1/4^
_refine_ls_extinction_method 'SHELXL-2014/7 (Sheldrick 2014'
_refine_ls_goodness_of_fit_ref 1.106
_refine_ls_hydrogen_treatment undef
_refine_ls_matrix_type full
_refine_ls_number_parameters 52
_refine_ls_number_reflns 489
_refine_ls_number_restraints 0
_refine_ls_restrained_S_all 1.106
_refine_ls_R_factor_all 0.0937
_refine_ls_R_factor_gt 0.0672
_refine_ls_shift/su_max 0.000
_refine_ls_shift/su_mean 0.000
_refine_ls_structure_factor_coef Fsqd
_refine_ls_weighting_details 'w=1/[\s^2^(Fo^2^)+(0.0483P)^2^+1211.8193P] where P=(Fo^2^+2Fc^2^)/3'
_refine_ls_weighting_scheme calc
_refine_ls_wR_factor_gt 0.1437
_refine_ls_wR_factor_ref 0.1602
_reflns_Friedel_coverage 0.000
_reflns_number_gt 354
_reflns_number_total 489
_reflns_threshold_expression 'I > 2\s(I)'
_cod_data_source_file c7ce01865g1.cif
_cod_data_source_block v272_0m
_cod_depositor_comments 'Adding full bibliography for 7229622--7229625.cif.'
_cod_original_cell_volume 2010(4)
_cod_database_code 7229622
_shelx_shelxl_version_number 2014/7
_shelx_space_group_comment
;
The symmetry employed for this shelxl refinement is uniquely defined
by the following loop, which should always be used as a source of
symmetry information in preference to the above space-group names.
They are only intended as comments.
;

loop_
_space_group_symop_operation_xyz
'x, y, z'
'-x, -y, z'
'-y, x, z'
'y, -x, z'
'-x, y, -z+1/2'
'x, -y, -z+1/2'
'y, x, -z+1/2'
'-y, -x, -z+1/2'
'x+1/2, y+1/2, z+1/2'
'-x+1/2, -y+1/2, z+1/2'
'-y+1/2, x+1/2, z+1/2'
'y+1/2, -x+1/2, z+1/2'
'-x+1/2, y+1/2, -z+1'
'x+1/2, -y+1/2, -z+1'
'y+1/2, x+1/2, -z+1'
'-y+1/2, -x+1/2, -z+1'
'-x, -y, -z'
'x, y, -z'
'y, -x, -z'
'-y, x, -z'
'x, -y, z-1/2'
'-x, y, z-1/2'
'-y, -x, z-1/2'
'y, x, z-1/2'
'-x+1/2, -y+1/2, -z+1/2'
'x+1/2, y+1/2, -z+1/2'
'y+1/2, -x+1/2, -z+1/2'
'-y+1/2, x+1/2, -z+1/2'
'x+1/2, -y+1/2, z'
'-x+1/2, y+1/2, z'
'-y+1/2, -x+1/2, z'
'y+1/2, x+1/2, z'

loop_
_atom_site_label
_atom_site_type_symbol
_atom_site_fract_x
_atom_site_fract_y
_atom_site_fract_z
_atom_site_U_iso_or_equiv
_atom_site_adp_type
_atom_site_occupancy
_atom_site_site_symmetry_order
_atom_site_calc_flag
_atom_site_refinement_flags_posn
_atom_site_refinement_flags_adp
_atom_site_refinement_flags_occupancy
Ba1 Ba 0.0000 0.0000 0.2500 0.0148(13) Uani 1 8 d S T P
Ba2 Ba 0.5000 0.5000 0.0000 0.0186(14) Uani 1 8 d S T P
Au1 Au 0.33244(15) 0.16756(15) 0.19023(7) 0.0121(8) Uani 1 2 d S T P
Au2 Au 0.836(3) 0.664(3) -0.0512(12) 0.010(6) Uani 0.30(15) 2 d S T P
Ga2 Ga 0.836(3) 0.664(3) -0.0512(12) 0.010(6) Uani 0.20(15) 2 d S T P
Au3 Au 0.871(9) 0.629(9) -0.0444(13) 0.026(12) Uani 0.05(15) 2 d S T P
Ga3 Ga 0.871(9) 0.629(9) -0.0444(13) 0.026(12) Uani 0.45(15) 2 d S T P
Au4 Au 0.6678(6) 0.8322(6) -0.0693(3) 0.019(3) Uani 0.25(3) 2 d S T P
Ga4 Ga 0.6678(6) 0.8322(6) -0.0693(3) 0.019(3) Uani 0.25(3) 2 d S T P
Au5 Au 0.6339(12) 0.8661(12) -0.0342(9) 0.037(9) Uani 0.01(3) 2 d S T P
Ga5 Ga 0.6339(12) 0.8661(12) -0.0342(9) 0.037(9) Uani 0.49(3) 2 d S T P
Au6 Au 0.0535(4) 0.2006(4) 0.12864(13) 0.0157(16) Uani 0.085(17) 1 d . . P
Ga6 Ga 0.0535(4) 0.2006(4) 0.12864(13) 0.0157(16) Uani 0.915(17) 1 d . . P
Ga7 Ga 0.3789(4) 0.1211(4) 0.2889(2) 0.0121(8) Uani 1 2 d S T P

loop_
_atom_site_aniso_label
_atom_site_aniso_U_11
_atom_site_aniso_U_22
_atom_site_aniso_U_33
_atom_site_aniso_U_23
_atom_site_aniso_U_13
_atom_site_aniso_U_12
Ba1 0.0154(19) 0.0154(19) 0.014(3) 0.000 0.000 0.000
Ba2 0.0114(19) 0.0114(19) 0.033(3) 0.000 0.000 0.000
Au1 0.0101(8) 0.0101(8) 0.0161(11) 0.0024(5) -0.0024(5) 0.0024(7)
Au2 0.011(6) 0.011(6) 0.008(8) 0.002(3) -0.002(3) -0.001(4)
Ga2 0.011(6) 0.011(6) 0.008(8) 0.002(3) -0.002(3) -0.001(4)
Au3 0.032(17) 0.032(17) 0.015(9) 0.013(8) -0.013(8) -0.014(15)
Ga3 0.032(17) 0.032(17) 0.015(9) 0.013(8) -0.013(8) -0.014(15)
Au4 0.018(3) 0.018(3) 0.022(5) -0.002(2) 0.002(2) -0.001(3)
Ga4 0.018(3) 0.018(3) 0.022(5) -0.002(2) 0.002(2) -0.001(3)
Au5 0.020(8) 0.020(8) 0.071(18) -0.006(6) 0.006(6) -0.015(5)
Ga5 0.020(8) 0.020(8) 0.071(18) -0.006(6) 0.006(6) -0.015(5)
Au6 0.014(2) 0.015(2) 0.018(2) -0.0025(13) 0.0040(13) -0.0003(13)
Ga6 0.014(2) 0.015(2) 0.018(2) -0.0025(13) 0.0040(13) -0.0003(13)
Ga7 0.0101(8) 0.0101(8) 0.0161(11) 0.0024(5) -0.0024(5) 0.0024(7)

loop_
_atom_type_symbol
_atom_type_description
_atom_type_scat_dispersion_real
_atom_type_scat_dispersion_imag
_atom_type_scat_source
Ga Ga 0.2307 1.6083 'International Tables Vol C Tables 4.2.6.8 and 6.1.1.4'
Ba Ba -0.3244 2.2819 'International Tables Vol C Tables 4.2.6.8 and 6.1.1.4'
Au Au -2.0133 8.8022 'International Tables Vol C Tables 4.2.6.8 and 6.1.1.4'

loop_
_geom_angle_atom_site_label_1
_geom_angle_atom_site_label_2
_geom_angle_atom_site_label_3
_geom_angle
_geom_angle_site_symmetry_1
_geom_angle_site_symmetry_3
Au1 Ba1 Au1 147.18(6) 2 25
Au1 Ba1 Au1 132.09(6) 2 28_545
Au1 Ba1 Au1 79.27(3) 25 28_545
Au1 Ba1 Au1 79.27(3) 2 4
Au1 Ba1 Au1 132.09(6) 25 4
Au1 Ba1 Au1 62.10(7) 28_545 4
Au1 Ba1 Au1 62.10(7) 2 26_445
Au1 Ba1 Au1 128.87(8) 25 26_445
Au1 Ba1 Au1 79.27(3) 28_545 26_445
Au1 Ba1 Au1 72.67(7) 4 26_445
Au1 Ba1 Au1 72.67(7) 2 27_455
Au1 Ba1 Au1 79.27(3) 25 27_455
Au1 Ba1 Au1 128.87(8) 28_545 27_455
Au1 Ba1 Au1 147.18(6) 4 27_455
Au1 Ba1 Au1 79.27(3) 26_445 27_455
Au1 Ba1 Au1 79.27(3) 2 3
Au1 Ba1 Au1 72.67(7) 25 3
Au1 Ba1 Au1 147.18(6) 28_545 3
Au1 Ba1 Au1 128.87(8) 4 3
Au1 Ba1 Au1 132.09(6) 26_445 3
Au1 Ba1 Au1 62.10(7) 27_455 3
Au1 Ba1 Au1 128.87(8) 2 .
Au1 Ba1 Au1 62.10(7) 25 .
Au1 Ba1 Au1 72.67(7) 28_545 .
Au1 Ba1 Au1 79.27(3) 4 .
Au1 Ba1 Au1 147.18(6) 26_445 .
Au1 Ba1 Au1 132.09(6) 27_455 .
Au1 Ba1 Au1 79.27(3) 3 .
Au1 Ba1 Ga7 43.33(9) 2 26_445
Au1 Ba1 Ga7 167.44(9) 25 26_445
Au1 Ba1 Ga7 89.13(9) 28_545 26_445
Au1 Ba1 Ga7 42.37(7) 4 26_445
Au1 Ba1 Ga7 42.73(10) 26_445 26_445
Au1 Ba1 Ga7 104.88(8) 27_455 26_445
Au1 Ba1 Ga7 119.82(10) 3 26_445
Au1 Ba1 Ga7 119.07(8) . 26_445
Au1 Ba1 Ga7 167.44(9) 2 .
Au1 Ba1 Ga7 43.33(9) 25 .
Au1 Ba1 Ga7 42.37(7) 28_545 .
Au1 Ba1 Ga7 89.13(9) 4 .
Au1 Ba1 Ga7 119.07(8) 26_445 .
Au1 Ba1 Ga7 119.82(10) 27_455 .
Au1 Ba1 Ga7 104.88(8) 3 .
Au1 Ba1 Ga7 42.73(10) . .
Ga7 Ba1 Ga7 127.78(15) 26_445 .
Au1 Ba1 Ga7 42.37(7) 2 27_455
Au1 Ba1 Ga7 104.88(8) 25 27_455
Au1 Ba1 Ga7 167.44(9) 28_545 27_455
Au1 Ba1 Ga7 119.07(8) 4 27_455
Au1 Ba1 Ga7 89.13(9) 26_445 27_455
Au1 Ba1 Ga7 42.73(10) 27_455 27_455
Au1 Ba1 Ga7 43.33(9) 3 27_455
Au1 Ba1 Ga7 119.82(10) . 27_455
Ga7 Ba1 Ga7 85.51(5) 26_445 27_455
Ga7 Ba1 Ga7 146.03(15) . 27_455
Au1 Ba1 Ga7 42.73(10) 2 2
Au1 Ba1 Ga7 119.07(8) 25 2
Au1 Ba1 Ga7 119.82(10) 28_545 2
Au1 Ba1 Ga7 104.88(8) 4 2
Au1 Ba1 Ga7 43.33(9) 26_445 2
Au1 Ba1 Ga7 42.37(7) 27_455 2
Au1 Ba1 Ga7 89.13(9) 3 2
Au1 Ba1 Ga7 167.44(9) . 2
Ga7 Ba1 Ga7 62.87(14) 26_445 2
Ga7 Ba1 Ga7 147.49(17) . 2
Ga7 Ba1 Ga7 47.73(18) 27_455 2
Au5 Ba2 Ga5 29.3 . 18
Au5 Ba2 Ga5 150.7 . 2_665
Ga5 Ba2 Ga5 180.0(7) 18 2_665
Au5 Ba2 Au5 29.3(7) . 18
Ga5 Ba2 Au5 0.0 18 18
Ga5 Ba2 Au5 180.0 2_665 18
Au5 Ba2 Au5 150.7(7) . 2_665
Ga5 Ba2 Au5 180.0 18 2_665
Ga5 Ba2 Au5 0.0 2_665 2_665
Au5 Ba2 Au5 180.0(7) 18 2_665
Au5 Ba2 Ga5 180.0 . 17_665
Ga5 Ba2 Ga5 150.7(7) 18 17_665
Ga5 Ba2 Ga5 29.3(7) 2_665 17_665
Au5 Ba2 Ga5 150.7(7) 18 17_665
Au5 Ba2 Ga5 29.3(7) 2_665 17_665
Au5 Ba2 Au5 180.0 . 17_665
Ga5 Ba2 Au5 150.7 18 17_665
Ga5 Ba2 Au5 29.3 2_665 17_665
Au5 Ba2 Au5 150.7(7) 18 17_665
Au5 Ba2 Au5 29.3(7) 2_665 17_665
Ga5 Ba2 Au5 0.0 17_665 17_665
Au5 Ba2 Ga5 93.7 . 19_565
Ga5 Ba2 Ga5 86.32(18) 18 19_565
Ga5 Ba2 Ga5 93.68(18) 2_665 19_565
Au5 Ba2 Ga5 86.32(18) 18 19_565
Au5 Ba2 Ga5 93.68(18) 2_665 19_565
Ga5 Ba2 Ga5 86.32(18) 17_665 19_565
Au5 Ba2 Ga5 86.32(18) 17_665 19_565
Au5 Ba2 Ga5 86.3 . 3_655
Ga5 Ba2 Ga5 93.68(18) 18 3_655
Ga5 Ba2 Ga5 86.32(18) 2_665 3_655
Au5 Ba2 Ga5 93.68(18) 18 3_655
Au5 Ba2 Ga5 86.32(18) 2_665 3_655
Ga5 Ba2 Ga5 93.68(18) 17_665 3_655
Au5 Ba2 Ga5 93.68(18) 17_665 3_655
Ga5 Ba2 Ga5 180.0(7) 19_565 3_655
Au5 Ba2 Au5 93.67(18) . 19_565
Ga5 Ba2 Au5 86.3 18 19_565
Ga5 Ba2 Au5 93.7 2_665 19_565
Au5 Ba2 Au5 86.32(18) 18 19_565
Au5 Ba2 Au5 93.68(18) 2_665 19_565
Ga5 Ba2 Au5 86.3 17_665 19_565
Au5 Ba2 Au5 86.32(18) 17_665 19_565
Ga5 Ba2 Au5 0.0 19_565 19_565
Ga5 Ba2 Au5 180.0 3_655 19_565
Au5 Ba2 Au5 86.33(18) . 3_655
Ga5 Ba2 Au5 93.7 18 3_655
Ga5 Ba2 Au5 86.3 2_665 3_655
Au5 Ba2 Au5 93.68(18) 18 3_655
Au5 Ba2 Au5 86.32(18) 2_665 3_655
Ga5 Ba2 Au5 93.7 17_665 3_655
Au5 Ba2 Au5 93.68(18) 17_665 3_655
Ga5 Ba2 Au5 180.0 19_565 3_655
Ga5 Ba2 Au5 0.0 3_655 3_655
Au5 Ba2 Au5 180.0(7) 19_565 3_655
Ga7 Au1 Ga7 69.9(2) 27 28_545
Ga7 Au1 Ga7 67.92(19) 27 .
Ga7 Au1 Ga7 67.92(19) 28_545 .
Ga7 Au1 Ga7 137.23(15) 27 25
Ga7 Au1 Ga7 137.23(15) 28_545 25
Ga7 Au1 Ga7 90.87(17) . 25
Ga7 Au1 Ga6 114.50(14) 27 4
Ga7 Au1 Ga6 60.67(15) 28_545 4
Ga7 Au1 Ga6 121.53(10) . 4
Ga7 Au1 Ga6 108.26(10) 25 4
Ga7 Au1 Au6 114.50(14) 27 4
Ga7 Au1 Au6 60.67(15) 28_545 4
Ga7 Au1 Au6 121.53(10) . 4
Ga7 Au1 Au6 108.26(10) 25 4
Ga6 Au1 Au6 0.0 4 4
Ga7 Au1 Ga6 60.67(15) 27 29
Ga7 Au1 Ga6 114.50(14) 28_545 29
Ga7 Au1 Ga6 121.53(10) . 29
Ga7 Au1 Ga6 108.26(10) 25 29
Ga6 Au1 Ga6 104.28(16) 4 29
Au6 Au1 Ga6 104.28(16) 4 29
Ga7 Au1 Au6 60.67(15) 27 29
Ga7 Au1 Au6 114.50(14) 28_545 29
Ga7 Au1 Au6 121.53(10) . 29
Ga7 Au1 Au6 108.26(10) 25 29
Ga6 Au1 Au6 104.3 4 29
Au6 Au1 Au6 104.28(16) 4 29
Ga6 Au1 Au6 0.0 29 29
Ga7 Au1 Ga6 109.75(13) 27 31
Ga7 Au1 Ga6 158.72(15) 28_545 31
Ga7 Au1 Ga6 132.63(12) . 31
Ga7 Au1 Ga6 57.83(12) 25 31
Ga6 Au1 Ga6 102.88(12) 4 31
Au6 Au1 Ga6 102.88(12) 4 31
Ga6 Au1 Ga6 53.45(13) 29 31
Au6 Au1 Ga6 53.45(13) 29 31
Ga7 Au1 Au6 109.75(13) 27 31
Ga7 Au1 Au6 158.72(15) 28_545 31
Ga7 Au1 Au6 132.63(12) . 31
Ga7 Au1 Au6 57.83(12) 25 31
Ga6 Au1 Au6 102.9 4 31
Au6 Au1 Au6 102.88(12) 4 31
Ga6 Au1 Au6 53.5 29 31
Au6 Au1 Au6 53.45(13) 29 31
Ga6 Au1 Au6 0.0 31 31
Ga7 Au1 Au6 158.72(15) 27 .
Ga7 Au1 Au6 109.75(13) 28_545 .
Ga7 Au1 Au6 132.63(12) . .
Ga7 Au1 Au6 57.83(12) 25 .
Ga6 Au1 Au6 53.4 4 .
Au6 Au1 Au6 53.45(13) 4 .
Ga6 Au1 Au6 102.9 29 .
Au6 Au1 Au6 102.88(12) 29 .
Ga6 Au1 Au6 62.4 31 .
Au6 Au1 Au6 62.44(14) 31 .
Au4 Au2 Ga3 113(3) . 18
Au4 Au2 Au3 113(3) . 18
Ga3 Au2 Au3 0.0 18 18
Au4 Au2 Ga6 76.4(12) . 15_554
Ga3 Au2 Ga6 142.7(3) 18 15_554
Au3 Au2 Ga6 142.7(3) 18 15_554
Au4 Au2 Au6 76.4(12) . 15_554
Ga3 Au2 Au6 142.7(3) 18 15_554
Au3 Au2 Au6 142.7(3) 18 15_554
Ga6 Au2 Au6 0.0 15_554 15_554
Au4 Au2 Ga6 76.4(12) . 17_665
Ga3 Au2 Ga6 142.7(3) 18 17_665
Au3 Au2 Ga6 142.7(3) 18 17_665
Ga6 Au2 Ga6 73.8(9) 15_554 17_665
Au6 Au2 Ga6 73.8(9) 15_554 17_665
Au4 Au2 Au6 76.4(12) . 17_665
Ga3 Au2 Au6 142.7(3) 18 17_665
Au3 Au2 Au6 142.7(3) 18 17_665
Ga6 Au2 Au6 73.8 15_554 17_665
Au6 Au2 Au6 73.8(9) 15_554 17_665
Ga6 Au2 Au6 0.0 17_665 17_665
Au4 Au2 Au5 22.8(5) . .
Ga3 Au2 Au5 90(3) 18 .
Au3 Au2 Au5 90(3) 18 .
Ga6 Au2 Au5 94.5(13) 15_554 .
Au6 Au2 Au5 94.5(13) 15_554 .
Ga6 Au2 Au5 94.5(13) 17_665 .
Au6 Au2 Au5 94.5(13) 17_665 .
Au4 Au2 Ga5 141.4(6) . 3_755
Ga3 Au2 Ga5 72.9(12) 18 3_755
Au3 Au2 Ga5 72.9(12) 18 3_755
Ga6 Au2 Ga5 123.6(7) 15_554 3_755
Au6 Au2 Ga5 123.6(7) 15_554 3_755
Ga6 Au2 Ga5 78.7(5) 17_665 3_755
Au6 Au2 Ga5 78.7(5) 17_665 3_755
Au5 Au2 Ga5 136.3 . 3_755
Au4 Au2 Au5 141.4(6) . 3_755
Ga3 Au2 Au5 72.9(12) 18 3_755
Au3 Au2 Au5 72.9(12) 18 3_755
Ga6 Au2 Au5 123.6(7) 15_554 3_755
Au6 Au2 Au5 123.6(7) 15_554 3_755
Ga6 Au2 Au5 78.7(5) 17_665 3_755
Au6 Au2 Au5 78.7(5) 17_665 3_755
Au5 Au2 Au5 136.3(5) . 3_755
Ga5 Au2 Au5 0.0 3_755 3_755
Ga3 Au3 Au3 0.0 18 18
Ga3 Au3 Ga5 83.5(10) 18 3_755
Au3 Au3 Ga5 83.5(10) 18 3_755
Ga3 Au3 Au5 83.5(10) 18 3_755
Au3 Au3 Au5 83.5(10) 18 3_755
Ga5 Au3 Au5 0.0 3_755 3_755
Ga3 Au3 Ga5 83.5(10) 18 4_565
Au3 Au3 Ga5 83.5(10) 18 4_565
Ga5 Au3 Ga5 91(4) 3_755 4_565
Au5 Au3 Ga5 91(4) 3_755 4_565
Ga3 Au3 Au5 83.5(10) 18 4_565
Au3 Au3 Au5 83.5(10) 18 4_565
Ga5 Au3 Au5 91.3 3_755 4_565
Au5 Au3 Au5 91(4) 3_755 4_565
Ga5 Au3 Au5 0.0 4_565 4_565
Ga3 Au3 Ga2 10(2) 18 18
Au3 Au3 Ga2 10(2) 18 18
Ga5 Au3 Ga2 90.3(16) 3_755 18
Au5 Au3 Ga2 90.3(16) 3_755 18
Ga5 Au3 Ga2 90.3(16) 4_565 18
Au5 Au3 Ga2 90.3(16) 4_565 18
Ga3 Au3 Au2 10(2) 18 18
Au3 Au3 Au2 10(2) 18 18
Ga5 Au3 Au2 90.3(16) 3_755 18
Au5 Au3 Au2 90.3(16) 3_755 18
Ga5 Au3 Au2 90.3(16) 4_565 18
Au5 Au3 Au2 90.3(16) 4_565 18
Ga2 Au3 Au2 0.0 18 18
Ga3 Au3 Au4 104.5(8) 18 .
Au3 Au3 Au4 104.5(8) 18 .
Ga5 Au3 Au4 134(2) 3_755 .
Au5 Au3 Au4 134(2) 3_755 .
Ga5 Au3 Au4 134(2) 4_565 .
Au5 Au3 Au4 134(2) 4_565 .
Ga2 Au3 Au4 95(3) 18 .
Au2 Au3 Au4 95(3) 18 .
Ga3 Au3 Ga4 103.9(9) 18 4_565
Au3 Au3 Ga4 103.9(9) 18 4_565
Ga5 Au3 Ga4 100(4) 3_755 4_565
Au5 Au3 Ga4 100(4) 3_755 4_565
Ga5 Au3 Ga4 21.4(7) 4_565 4_565
Au5 Au3 Ga4 21.4(7) 4_565 4_565
Ga2 Au3 Ga4 109.8(16) 18 4_565
Au2 Au3 Ga4 109.8(16) 18 4_565
Au4 Au3 Ga4 120.9 . 4_565
Ga3 Au3 Au4 103.9(9) 18 4_565
Au3 Au3 Au4 103.9(9) 18 4_565
Ga5 Au3 Au4 100(4) 3_755 4_565
Au5 Au3 Au4 100(4) 3_755 4_565
Ga5 Au3 Au4 21.4(7) 4_565 4_565
Au5 Au3 Au4 21.4(7) 4_565 4_565
Ga2 Au3 Au4 109.8(16) 18 4_565
Au2 Au3 Au4 109.8(16) 18 4_565
Au4 Au3 Au4 120.9(19) . 4_565
Ga4 Au3 Au4 0.0 4_565 4_565
Au5 Au4 Au2 101.9(12) . .
Au5 Au4 Au3 100.1(12) . .
Au2 Au4 Au3 1.7(13) . .
Au5 Au4 Ga3 57.4(15) . 4_575
Au2 Au4 Ga3 134.2(10) . 4_575
Au3 Au4 Ga3 133.2 . 4_575
Au5 Au4 Au3 57.4(15) . 4_575
Au2 Au4 Au3 134.2(10) . 4_575
Au3 Au4 Au3 133.2(16) . 4_575
Ga3 Au4 Au3 0.0 4_575 4_575
Au5 Au4 Ga3 57.4(16) . 3_655
Au2 Au4 Ga3 134.2(10) . 3_655
Au3 Au4 Ga3 133.2 . 3_655
Ga3 Au4 Ga3 73(4) 4_575 3_655
Au3 Au4 Ga3 73(4) 4_575 3_655
Au5 Au4 Au3 57.4(16) . 3_655
Au2 Au4 Au3 134.2(10) . 3_655
Au3 Au4 Au3 133.2(16) . 3_655
Ga3 Au4 Au3 72.6 4_575 3_655
Au3 Au4 Au3 73(4) 4_575 3_655
Ga3 Au4 Au3 0.0 3_655 3_655
Au5 Au4 Ga5 15.8 . 18
Au2 Au4 Ga5 86.1(8) . 18
Au3 Au4 Ga5 84.3(9) . 18
Ga3 Au4 Ga5 69.2(11) 4_575 18
Au3 Au4 Ga5 69.2(11) 4_575 18
Ga3 Au4 Ga5 69.2(11) 3_655 18
Au3 Au4 Ga5 69.2(11) 3_655 18
Au5 Au4 Au5 15.8(8) . 18
Au2 Au4 Au5 86.1(8) . 18
Au3 Au4 Au5 84.3(9) . 18
Ga3 Au4 Au5 69.2(11) 4_575 18
Au3 Au4 Au5 69.2(11) 4_575 18
Ga3 Au4 Au5 69.2(11) 3_655 18
Au3 Au4 Au5 69.2(11) 3_655 18
Ga5 Au4 Au5 0.0 18 18
Au4 Au5 Ga5 155.4(10) . 18
Au4 Au5 Au5 155.4(10) . 18
Ga5 Au5 Au5 0.0 18 18
Au4 Au5 Ga3 101.2(15) . 3_655
Ga5 Au5 Ga3 96.5(10) 18 3_655
Au5 Au5 Ga3 96.5(10) 18 3_655
Au4 Au5 Au3 101.2(15) . 3_655
Ga5 Au5 Au3 96.5(10) 18 3_655
Au5 Au5 Au3 96.5(10) 18 3_655
Ga3 Au5 Au3 0.0 3_655 3_655
Au4 Au5 Ga3 101.2(15) . 4_575
Ga5 Au5 Ga3 96.5(10) 18 4_575
Au5 Au5 Ga3 96.5(10) 18 4_575
Ga3 Au5 Ga3 87(4) 3_655 4_575
Au3 Au5 Ga3 87(4) 3_655 4_575
Au4 Au5 Au3 101.2(15) . 4_575
Ga5 Au5 Au3 96.5(10) 18 4_575
Au5 Au5 Au3 96.5(10) 18 4_575
Ga3 Au5 Au3 87.2 3_655 4_575
Au3 Au5 Au3 87(4) 3_655 4_575
Ga3 Au5 Au3 0.0 4_575 4_575
Au4 Au5 Au2 55.3(11) . .
Ga5 Au5 Au2 100.0(9) 18 .
Au5 Au5 Au2 100.0(9) 18 .
Ga3 Au5 Au2 133(2) 3_655 .
Au3 Au5 Au2 133(2) 3_655 .
Ga3 Au5 Au2 133(2) 4_575 .
Au3 Au5 Au2 133(2) 4_575 .
Au4 Au5 Au2 96.2(11) . 3_655
Ga5 Au5 Au2 99.6(7) 18 3_655
Au5 Au5 Au2 99.6(7) 18 3_655
Ga3 Au5 Au2 7.4(14) 3_655 3_655
Au3 Au5 Au2 7.4(14) 3_655 3_655
Ga3 Au5 Au2 94(2) 4_575 3_655
Au3 Au5 Au2 94(2) 4_575 3_655
Au2 Au5 Au2 125.8(9) . 3_655
Au4 Au5 Ga2 96.2(11) . 3_655
Ga5 Au5 Ga2 99.6(7) 18 3_655
Au5 Au5 Ga2 99.6(7) 18 3_655
Ga3 Au5 Ga2 7.4(14) 3_655 3_655
Au3 Au5 Ga2 7.4(14) 3_655 3_655
Ga3 Au5 Ga2 94(2) 4_575 3_655
Au3 Au5 Ga2 94(2) 4_575 3_655
Au2 Au5 Ga2 125.8 . 3_655
Au2 Au5 Ga2 0.0(15) 3_655 3_655
Ga2 Au6 Au2 0.0 17_665 17_665
Ga2 Au6 Ga6 124.4(6) 17_665 3
Au2 Au6 Ga6 124.4(6) 17_665 3
Ga2 Au6 Au6 124.4(6) 17_665 3
Au2 Au6 Au6 124.4(6) 17_665 3
Ga6 Au6 Au6 0.0 3 3
Ga2 Au6 Ga6 102.3(6) 17_665 4
Au2 Au6 Ga6 102.3(6) 17_665 4
Ga6 Au6 Ga6 90.0 3 4
Au6 Au6 Ga6 90.0 3 4
Ga2 Au6 Au6 102.3(6) 17_665 4
Au2 Au6 Au6 102.3(6) 17_665 4
Ga6 Au6 Au6 90.0 3 4
Au6 Au6 Au6 90.0 3 4
Ga6 Au6 Au6 0.0 4 4
Ga2 Au6 Ga7 106.2(3) 17_665 25
Au2 Au6 Ga7 106.2(3) 17_665 25
Ga6 Au6 Ga7 118.38(13) 3 25
Au6 Au6 Ga7 118.38(13) 3 25
Ga6 Au6 Ga7 112.81(16) 4 25
Au6 Au6 Ga7 112.81(16) 4 25
Ga2 Au6 Ga4 67.8(8) 17_665 19_465
Au2 Au6 Ga4 67.8(8) 17_665 19_465
Ga6 Au6 Ga4 66.3(2) 3 19_465
Au6 Au6 Ga4 66.3(2) 3 19_465
Ga6 Au6 Ga4 136.03(14) 4 19_465
Au6 Au6 Ga4 136.03(14) 4 19_465
Ga7 Au6 Ga4 111.1(2) 25 19_465
Ga2 Au6 Au4 67.8(8) 17_665 19_465
Au2 Au6 Au4 67.8(8) 17_665 19_465
Ga6 Au6 Au4 66.3(2) 3 19_465
Au6 Au6 Au4 66.3(2) 3 19_465
Ga6 Au6 Au4 136.03(14) 4 19_465
Au6 Au6 Au4 136.03(14) 4 19_465
Ga7 Au6 Au4 111.1(2) 25 19_465
Ga4 Au6 Au4 0.0 19_465 19_465
Ga2 Au6 Au3 9.2(16) 17_665 17_665
Au2 Au6 Au3 9.2(16) 17_665 17_665
Ga6 Au6 Au3 118.8(12) 3 17_665
Au6 Au6 Au3 118.8(12) 3 17_665
Ga6 Au6 Au3 111(2) 4 17_665
Au6 Au6 Au3 111(2) 4 17_665
Ga7 Au6 Au3 105.6(7) 25 17_665
Ga4 Au6 Au3 59(2) 19_465 17_665
Au4 Au6 Au3 59(2) 19_465 17_665
Ga2 Au6 Ga3 9.2(16) 17_665 17_665
Au2 Au6 Ga3 9.2(16) 17_665 17_665
Ga6 Au6 Ga3 118.8(12) 3 17_665
Au6 Au6 Ga3 118.8(12) 3 17_665
Ga6 Au6 Ga3 111(2) 4 17_665
Au6 Au6 Ga3 111(2) 4 17_665
Ga7 Au6 Ga3 105.6(7) 25 17_665
Ga4 Au6 Ga3 59(2) 19_465 17_665
Au4 Au6 Ga3 59(2) 19_465 17_665
Au3 Au6 Ga3 0(4) 17_665 17_665
Ga2 Au6 Au1 122.3(6) 17_665 3
Au2 Au6 Au1 122.3(6) 17_665 3
Ga6 Au6 Au1 66.65(13) 3 3
Au6 Au6 Au1 66.65(13) 3 3
Ga6 Au6 Au1 135.34(9) 4 3
Au6 Au6 Au1 135.34(9) 4 3
Ga7 Au6 Au1 56.92(12) 25 3
Ga4 Au6 Au1 69.96(18) 19_465 3
Au4 Au6 Au1 69.96(18) 19_465 3
Au3 Au6 Au1 114(2) 17_665 3
Ga3 Au6 Au1 114(2) 17_665 3
Au1 Ga7 Au1 104.91(19) 27 28_545
Au1 Ga7 Au1 109.14(15) 27 .
Au1 Ga7 Au1 109.14(15) 28_545 .
Au1 Ga7 Au1 121.24(13) 27 25
Au1 Ga7 Au1 121.24(13) 28_545 25
Au1 Ga7 Au1 89.13(17) . 25
Au1 Ga7 Ga6 62.41(10) 27 25
Au1 Ga7 Ga6 115.1(2) 28_545 25
Au1 Ga7 Ga6 135.70(16) . 25
Au1 Ga7 Ga6 65.96(14) 25 25
Au1 Ga7 Au6 62.41(10) 27 25
Au1 Ga7 Au6 115.1(2) 28_545 25
Au1 Ga7 Au6 135.70(16) . 25
Au1 Ga7 Au6 65.96(14) 25 25
Ga6 Ga7 Au6 0.0 25 25
Au1 Ga7 Ga6 115.1(2) 27 7
Au1 Ga7 Ga6 62.41(10) 28_545 7
Au1 Ga7 Ga6 135.70(16) . 7
Au1 Ga7 Ga6 65.96(14) 25 7
Ga6 Ga7 Ga6 68.0(2) 25 7
Au6 Ga7 Ga6 68.0(2) 25 7
Au1 Ga7 Au6 115.1(2) 27 7
Au1 Ga7 Au6 62.41(10) 28_545 7
Au1 Ga7 Au6 135.70(16) . 7
Au1 Ga7 Au6 65.96(14) 25 7
Ga6 Ga7 Au6 68.0 25 7
Au6 Ga7 Au6 68.0(2) 25 7
Ga6 Ga7 Au6 0.0 7 7
Au1 Ga7 Ga7 104.84(12) 27 28_545
Au1 Ga7 Ga7 56.38(14) 28_545 28_545
Au1 Ga7 Ga7 55.69(18) . 28_545
Au1 Ga7 Ga7 129.84(16) 25 28_545
Ga6 Ga7 Ga7 163.9(2) 25 28_545
Au6 Ga7 Ga7 163.9(2) 25 28_545
Ga6 Ga7 Ga7 112.92(17) 7 28_545
Au6 Ga7 Ga7 112.92(17) 7 28_545
Au1 Ga7 Ga7 56.38(14) 27 27
Au1 Ga7 Ga7 104.84(12) 28_545 27
Au1 Ga7 Ga7 55.69(18) . 27
Au1 Ga7 Ga7 129.84(16) 25 27
Ga6 Ga7 Ga7 112.92(17) 25 27
Au6 Ga7 Ga7 112.92(17) 25 27
Ga6 Ga7 Ga7 163.9(2) 7 27
Au6 Ga7 Ga7 163.9(2) 7 27
Ga7 Ga7 Ga7 61.4(2) 28_545 27
Au1 Ga7 Ga7 55.05(10) 27 2_655
Au1 Ga7 Ga7 55.05(10) 28_545 2_655
Au1 Ga7 Ga7 102.61(13) . 2_655
Au1 Ga7 Ga7 168.26(12) 25 2_655
Ga6 Ga7 Ga7 104.60(13) 25 2_655
Au6 Ga7 Ga7 104.60(13) 25 2_655
Ga6 Ga7 Ga7 104.60(13) 7 2_655
Au6 Ga7 Ga7 104.60(13) 7 2_655
Ga7 Ga7 Ga7 59.30(10) 28_545 2_655
Ga7 Ga7 Ga7 59.30(10) 27 2_655
Au1 Ga7 Ba1 170.67(19) 27 .
Au1 Ga7 Ba1 68.51(4) 28_545 .
Au1 Ga7 Ba1 68.34(9) . .
Au1 Ga7 Ba1 68.04(9) 25 .
Ga6 Ga7 Ba1 125.96(18) 25 .
Au6 Ga7 Ba1 125.96(18) 25 .
Ga6 Ga7 Ba1 68.47(10) 7 .
Au6 Ga7 Ba1 68.47(10) 7 .
Ga7 Ga7 Ba1 66.14(9) 28_545 .
Ga7 Ga7 Ba1 117.8(2) 27 .
Ga7 Ga7 Ba1 116.11(8) 2_655 .

loop_
_geom_bond_atom_site_label_1
_geom_bond_atom_site_label_2
_geom_bond_distance
_geom_bond_site_symmetry_2
Ba1 Au1 3.619(3) 2
Ba1 Au1 3.619(3) 25
Ba1 Au1 3.619(3) 28_545
Ba1 Au1 3.619(3) 4
Ba1 Au1 3.619(3) 26_445
Ba1 Au1 3.619(3) 27_455
Ba1 Au1 3.619(3) 3
Ba1 Au1 3.620(3) .
Ba1 Ga7 3.634(4) 26_445
Ba1 Ga7 3.634(4) .
Ba1 Ga7 3.634(4) 27_455
Ba1 Ga7 3.634(4) 2
Ba2 Au5 3.534(8) .
Ba2 Ga5 3.534(8) 18
Ba2 Ga5 3.534(8) 2_665
Ba2 Au5 3.534(8) 18
Ba2 Au5 3.534(8) 2_665
Ba2 Ga5 3.534(8) 17_665
Ba2 Au5 3.534(8) 17_665
Ba2 Ga5 3.534(8) 19_565
Ba2 Ga5 3.534(8) 3_655
Ba2 Au5 3.534(8) 19_565
Ba2 Au5 3.534(8) 3_655
Au1 Ga7 2.621(4) 27
Au1 Ga7 2.621(4) 28_545
Au1 Ga7 2.643(6) .
Au1 Ga7 2.678(6) 25
Au1 Ga6 2.773(4) 4
Au1 Au6 2.773(4) 4
Au1 Ga6 2.773(4) 29
Au1 Au6 2.773(4) 29
Au1 Ga6 2.943(4) 31
Au1 Au6 2.943(4) 31
Au1 Au6 2.943(4) .
Au2 Au4 2.14(4) .
Au2 Ga3 2.53(4) 18
Au2 Au3 2.53(4) 18
Au2 Ga6 2.54(3) 15_554
Au2 Au6 2.54(3) 15_554
Au2 Ga6 2.54(3) 17_665
Au2 Au6 2.54(3) 17_665
Au2 Au5 2.54(3) .
Au2 Ga5 2.66(3) 3_755
Au2 Au5 2.66(3) 3_755
Au3 Ga3 2.32(7) 18
Au3 Au3 2.32(7) 18
Au3 Ga5 2.32(8) 3_755
Au3 Au5 2.32(8) 3_755
Au3 Ga5 2.32(8) 4_565
Au3 Au5 2.32(8) 4_565
Au3 Ga2 2.53(4) 18
Au3 Au2 2.53(4) 18
Au3 Au4 2.60(12) .
Au3 Ga4 2.71(7) 4_565
Au3 Au4 2.71(7) 4_565
Au4 Au5 1.008(19) .
Au4 Ga3 2.71(7) 4_575
Au4 Au3 2.71(7) 4_575
Au4 Ga3 2.71(7) 3_655
Au4 Au3 2.71(7) 3_655
Au4 Ga5 2.74(3) 18
Au4 Au5 2.74(3) 18
Au5 Ga5 1.79(5) 18
Au5 Au5 1.79(5) 18
Au5 Ga3 2.32(8) 3_655
Au5 Au3 2.32(8) 3_655
Au5 Ga3 2.32(8) 4_575
Au5 Au3 2.32(8) 4_575
Au5 Au2 2.66(3) 3_655
Au5 Ga2 2.66(3) 3_655
Au6 Ga2 2.54(3) 17_665
Au6 Au2 2.54(3) 17_665
Au6 Ga6 2.575(5) 3
Au6 Au6 2.575(5) 3
Au6 Ga6 2.575(5) 4
Au6 Au6 2.575(5) 4
Au6 Ga7 2.727(6) 25
Au6 Ga4 2.740(6) 19_465
Au6 Au4 2.740(6) 19_465
Au6 Au3 2.74(4) 17_665
Au6 Ga3 2.74(4) 17_665
Au6 Au1 2.773(4) 3
Ga7 Au1 2.621(4) 27
Ga7 Au1 2.621(4) 28_545
Ga7 Au1 2.678(6) 25
Ga7 Ga6 2.727(6) 25
Ga7 Au6 2.727(6) 25
Ga7 Ga6 2.727(6) 7
Ga7 Au6 2.727(6) 7
Ga7 Ga7 2.941(10) 28_545
Ga7 Ga7 2.941(10) 27
Ga7 Ga7 3.003(11) 2_655
